data_4118122
loop_
_publ_author_name
'Gen Onodera'
'Yoshihisa Shimizu'
'Jun-na Kimura'
'Junya Kobayashi'
'Yukiko Ebihara'
'Kei Kondo'
'Ken Sakata'
'Ryo Takeuchi'

_publ_section_title
;
 Iridium-Catalyzed [2 + 2 + 2] Cycloaddition of \a,\w-Diynes with Nitriles
;
_journal_name_full 'Journal of the American Chemical Society'
_journal_page_first 10515
_journal_page_last 10531
_journal_paper_doi 10.1021/ja3028394
_journal_volume 134
_journal_year 2012
_chemical_formula_sum 'C41 H37 N3 O8 S'
_chemical_formula_weight 731.80
_chemical_name_systematic
;
 ?
;
_space_group_IT_number 2
_symmetry_cell_setting triclinic
_symmetry_space_group_name_Hall '-P 1'
_symmetry_space_group_name_H-M 'P -1'
_atom_sites_solution_hydrogens geom
_atom_sites_solution_primary direct
_atom_sites_solution_secondary difmap
_audit_creation_method SHELXL-97
_cell_angle_alpha 66.910(3)
_cell_angle_beta 81.911(3)
_cell_angle_gamma 79.155(3)
_cell_formula_units_Z 2
_cell_length_a 11.676(2)
_cell_length_b 11.698(2)
_cell_length_c 14.139(3)
_cell_measurement_reflns_used 1200
_cell_measurement_temperature 90
_cell_measurement_theta_max 22.09
_cell_measurement_theta_min 2.46
_cell_volume 1740.0(6)
_computing_cell_refinement 'Bruker SAINT'
_computing_data_collection 'Bruker APEX2'
_computing_data_reduction 'Bruker SAINT'
_computing_molecular_graphics 'Yadokari-XG 2009 (Wakita Nemoto et al., 2009)'
_computing_publication_material 'Yadokari-XG 2009 (Wakita,Nemoto et al., 2009)'
_computing_structure_refinement 'SHELXL-97 (Sheldrick, 1997)'
_computing_structure_solution 'SHELXS-97 (Sheldrick, 1990)'
_diffrn_ambient_temperature 90
_diffrn_detector_area_resol_mean 8.333
_diffrn_measured_fraction_theta_full 0.990
_diffrn_measured_fraction_theta_max 0.990
_diffrn_measurement_device_type 'Bruker APEX-II CCD'
_diffrn_measurement_method '\f and \w scans'
_diffrn_radiation_monochromator graphite
_diffrn_radiation_source 'fine-focus sealed tube'
_diffrn_radiation_type MoK\a
_diffrn_radiation_wavelength 0.71073
_diffrn_reflns_av_R_equivalents 0.0278
_diffrn_reflns_av_sigmaI/netI 0.0694
_diffrn_reflns_limit_h_max 12
_diffrn_reflns_limit_h_min -9
_diffrn_reflns_limit_k_max 12
_diffrn_reflns_limit_k_min -11
_diffrn_reflns_limit_l_max 15
_diffrn_reflns_limit_l_min -14
_diffrn_reflns_number 6900
_diffrn_reflns_theta_full 22.89
_diffrn_reflns_theta_max 22.89
_diffrn_reflns_theta_min 1.57
_diffrn_standards_number 0
_exptl_absorpt_coefficient_mu 0.155
_exptl_absorpt_correction_T_max 0.9847
_exptl_absorpt_correction_T_min 0.9551
_exptl_absorpt_correction_type empirical
_exptl_absorpt_process_details 'SADABS Sheldrick 1996'
_exptl_crystal_colour colorless
_exptl_crystal_density_diffrn 1.397
_exptl_crystal_description needle
_exptl_crystal_F_000 768
_exptl_crystal_size_max 0.4
_exptl_crystal_size_mid 0.1
_exptl_crystal_size_min 0.1
_refine_diff_density_max 1.404
_refine_diff_density_min -0.591
_refine_diff_density_rms 0.062
_refine_ls_extinction_method none
_refine_ls_goodness_of_fit_ref 1.015
_refine_ls_hydrogen_treatment constr
_refine_ls_matrix_type full
_refine_ls_number_parameters 559
_refine_ls_number_reflns 4734
_refine_ls_number_restraints 0
_refine_ls_restrained_S_all 1.015
_refine_ls_R_factor_all 0.0982
_refine_ls_R_factor_gt 0.0663
_refine_ls_shift/su_max 8.883
_refine_ls_shift/su_mean 0.037
_refine_ls_structure_factor_coef Fsqd
_refine_ls_weighting_details 'calc w=1/[\s^2^(Fo^2^)+(0.0653P)^2^+3.5712P] where P=(Fo^2^+2Fc^2^)/3'
_refine_ls_weighting_scheme calc
_refine_ls_wR_factor_gt 0.1497
_refine_ls_wR_factor_ref 0.1686
_reflns_number_gt 3359
_reflns_number_total 4734
_reflns_threshold_expression >2sigma(I)
_cod_data_source_file ja3028394_si_008.cif
_cod_data_source_block ebi_5
_cod_original_cell_volume 1739.9(6)
_cod_database_code 4118122

loop_
_symmetry_equiv_pos_as_xyz
'x, y, z'
'-x, -y, -z'

loop_
_atom_site_label
_atom_site_type_symbol
_atom_site_fract_x
_atom_site_fract_y
_atom_site_fract_z
_atom_site_U_iso_or_equiv
_atom_site_adp_type
_atom_site_occupancy
_atom_site_symmetry_multiplicity
_atom_site_calc_flag
_atom_site_refinement_flags
_atom_site_disorder_assembly
_atom_site_disorder_group
O1 O -0.1030(3) 2.0546(3) -0.0876(2) 0.0340(8) Uani 1 1 d . . .
O2 O -0.1071(3) 1.8463(3) -0.0185(3) 0.0369(9) Uani 1 1 d . . .
O3 O 0.1226(17) 2.0922(11) -0.2863(10) 0.039(3) Uani 0.634(11) 1 d P A 1
O4 O -0.0578(13) 2.1014(17) -0.3118(13) 0.031(3) Uani 0.634(11) 1 d P A 1
O5 O -0.099(2) 2.085(3) -0.312(2) 0.032(5) Uani 0.366(11) 1 d P A 2
O6 O 0.094(5) 2.098(4) -0.289(3) 0.13(2) Uani 0.366(11) 1 d P A 2
O7 O 0.6387(3) 1.3316(3) 0.6246(2) 0.0322(8) Uani 1 1 d . . .
O8 O 0.5566(3) 1.1694(3) 0.7426(2) 0.0327(8) Uani 1 1 d . . .
O9 O 0.3560(3) 1.3887(3) 0.6987(3) 0.0402(9) Uani 1 1 d . . .
O10 O 0.2671(3) 1.3890(3) 0.5675(2) 0.0284(8) Uani 1 1 d . . .
C1 C 0.3117(4) 1.3737(4) 0.1113(3) 0.0213(10) Uani 1 1 d . . .
H1 H 0.2764 1.4350 0.1390 0.026 Uiso 1 1 calc R . .
C2 C 0.2983(4) 1.3958(4) 0.0095(3) 0.0210(10) Uani 1 1 d . . .
C3 C 0.3550(4) 1.3089(4) -0.0327(3) 0.0250(11) Uani 1 1 d . . .
H3 H 0.3498 1.3249 -0.1033 0.030 Uiso 1 1 calc R . .
C4 C 0.4195(4) 1.1982(4) 0.0298(4) 0.0266(11) Uani 1 1 d . . .
H4 H 0.4582 1.1385 0.0014 0.032 Uiso 1 1 calc R . .
C5 C 0.4277(4) 1.1747(4) 0.1321(3) 0.0242(11) Uani 1 1 d . . .
H5 H 0.4689 1.0973 0.1745 0.029 Uiso 1 1 calc R . .
C6 C 0.3762(4) 1.2631(4) 0.1739(3) 0.0207(10) Uani 1 1 d . . .
C7 C 0.2190(4) 1.5101(4) -0.0524(3) 0.0205(10) Uani 1 1 d . A .
C8 C 0.2261(4) 1.6298(4) -0.0558(3) 0.0223(10) Uani 1 1 d . . .
C9 C 0.3209(4) 1.6607(4) -0.0111(4) 0.0277(11) Uani 1 1 d . . .
H9 H 0.3444 1.7411 -0.0586 0.042 Uiso 1 1 calc R . .
H9A H 0.3885 1.5944 -0.0012 0.042 Uiso 1 1 calc R . .
H9B H 0.2912 1.6668 0.0554 0.042 Uiso 1 1 calc R . .
C10 C 0.1393(4) 1.7257(4) -0.1077(3) 0.0241(11) Uani 1 1 d . A .
C11 C 0.1286(4) 1.8605(4) -0.1232(4) 0.0324(12) Uani 1 1 d . A .
H11 H 0.1943 1.8991 -0.1697 0.039 Uiso 1 1 calc R . .
H11A H 0.1283 1.8699 -0.0566 0.039 Uiso 1 1 calc R . .
C12 C 0.0103(5) 1.9228(4) -0.1724(4) 0.0361(13) Uani 1 1 d . . .
C13 C -0.0744(4) 1.9516(5) -0.0908(4) 0.0315(12) Uani 1 1 d . A .
C14 C -0.1732(4) 1.8588(5) 0.0727(4) 0.0363(13) Uani 1 1 d . . .
H14 H -0.1252 1.8879 0.1079 0.054 Uiso 1 1 calc R . .
H14A H -0.1948 1.7771 0.1194 0.054 Uiso 1 1 calc R . .
H14B H -0.2441 1.9197 0.0526 0.054 Uiso 1 1 calc R . .
C15 C 0.0438(15) 2.0532(17) -0.2647(14) 0.035(6) Uani 0.634(11) 1 d P A 1
C16 C -0.0502(7) 2.2193(6) -0.3989(6) 0.032(2) Uani 0.634(11) 1 d P A 1
H16 H -0.0161 2.2757 -0.3783 0.048 Uiso 0.634(11) 1 calc PR A 1
H16A H -0.1286 2.2584 -0.4215 0.048 Uiso 0.634(11) 1 calc PR A 1
H16B H -0.0007 2.2033 -0.4557 0.048 Uiso 0.634(11) 1 calc PR A 1
C17 C -0.007(2) 2.039(2) -0.2657(16) 0.012(5) Uani 0.366(11) 1 d P A 2
C18 C 0.0830(14) 2.1929(13) -0.3958(12) 0.048(5) Uani 0.366(11) 1 d P A 2
H18 H 0.1576 2.2248 -0.4224 0.072 Uiso 0.366(11) 1 calc PR A 2
H18A H 0.0216 2.2624 -0.3951 0.072 Uiso 0.366(11) 1 calc PR A 2
H18B H 0.0628 2.1541 -0.4402 0.072 Uiso 0.366(11) 1 calc PR A 2
C19 C -0.0263(5) 1.8234(4) -0.2071(4) 0.0379(13) Uani 1 1 d . A .
H19 H -0.1089 1.8121 -0.1840 0.045 Uiso 1 1 calc R . .
H19A H -0.0165 1.8501 -0.2831 0.045 Uiso 1 1 calc R . .
C20 C 0.0546(4) 1.7033(4) -0.1562(3) 0.0255(11) Uani 1 1 d . . .
C21 C 0.0599(4) 1.5825(4) -0.1534(3) 0.0247(11) Uani 1 1 d . A .
C22 C -0.0193(4) 1.5455(4) -0.2065(3) 0.0274(11) Uani 1 1 d . . .
C23 C -0.0424(3) 1.4136(3) -0.1721(3) 0.0009(8) Uani 1 1 d . A .
H23 H -0.0067 1.3482 -0.1149 0.001 Uiso 1 1 calc R . .
C24 C -0.1127(6) 1.3921(6) -0.2234(6) 0.066(2) Uani 1 1 d . . .
H24 H -0.1344 1.3106 -0.1997 0.079 Uiso 1 1 calc R A .
C25 C -0.1550(5) 1.4774(7) -0.3059(5) 0.0572(17) Uani 1 1 d . A .
H25 H -0.2029 1.4555 -0.3433 0.069 Uiso 1 1 calc R . .
C26 C -0.1342(5) 1.5913(6) -0.3389(4) 0.0440(15) Uani 1 1 d . . .
H26 H -0.1697 1.6483 -0.3998 0.053 Uiso 1 1 calc R A .
C27 C 0.3866(4) 1.2400(4) 0.2843(3) 0.0204(10) Uani 1 1 d . B .
C28 C 0.4331(4) 1.3228(4) 0.3135(3) 0.0203(10) Uani 1 1 d . . .
C29 C 0.4781(4) 1.4402(4) 0.2377(3) 0.0261(11) Uani 1 1 d . . .
H29 H 0.4165 1.5124 0.2286 0.039 Uiso 1 1 calc R . .
H29A H 0.5012 1.4312 0.1712 0.039 Uiso 1 1 calc R . .
H29B H 0.5460 1.4532 0.2638 0.039 Uiso 1 1 calc R . .
C30 C 0.4406(4) 1.2872(4) 0.4191(3) 0.0197(10) Uani 1 1 d . . .
C31 C 0.4919(4) 1.3533(4) 0.4710(3) 0.0236(11) Uani 1 1 d . . .
H31 H 0.4571 1.4429 0.4483 0.028 Uiso 1 1 calc R . .
H31A H 0.5776 1.3477 0.4556 0.028 Uiso 1 1 calc R . .
C32 C 0.4609(4) 1.2834(4) 0.5879(3) 0.0246(11) Uani 1 1 d . . .
C33 C 0.5627(4) 1.2664(4) 0.6517(3) 0.0262(11) Uani 1 1 d . . .
C34 C 0.6496(5) 1.1475(5) 0.8078(4) 0.0390(13) Uani 1 1 d . . .
H34 H 0.7252 1.1327 0.7712 0.058 Uiso 1 1 calc R . .
H34A H 0.6398 1.0739 0.8711 0.058 Uiso 1 1 calc R . .
H34B H 0.6469 1.2212 0.8253 0.058 Uiso 1 1 calc R . .
C35 C 0.3580(4) 1.3590(4) 0.6265(4) 0.0251(11) Uani 1 1 d . . .
C36 C 0.1655(4) 1.4640(5) 0.5961(4) 0.0421(14) Uani 1 1 d . . .
H36 H 0.1351 1.4170 0.6663 0.063 Uiso 1 1 calc R . .
H36A H 0.1052 1.4837 0.5482 0.063 Uiso 1 1 calc R . .
H36B H 0.1875 1.5422 0.5932 0.063 Uiso 1 1 calc R . .
C37 C 0.4253(4) 1.1559(4) 0.5984(3) 0.0232(11) Uani 1 1 d . . .
H37 H 0.4892 1.0855 0.6245 0.028 Uiso 1 1 calc R . .
H37A H 0.3541 1.1375 0.6455 0.028 Uiso 1 1 calc R . .
C38 C 0.4027(4) 1.1770(4) 0.4903(3) 0.0204(10) Uani 1 1 d . . .
C39 C 0.3568(4) 1.1015(4) 0.4537(3) 0.0214(10) Uani 1 1 d . B .
C40 C 0.3114(4) 0.9853(4) 0.5215(4) 0.0221(11) Uani 1 1 d . . .
C41 C 0.3378(9) 0.9176(8) 0.6183(7) 0.011(2) Uani 0.662(11) 1 d P B 1
H41 H 0.3884 0.9364 0.6556 0.014 Uiso 0.662(11) 1 calc PR B 1
C42 C 0.2723(11) 0.8046(10) 0.6583(9) 0.039(4) Uani 0.662(11) 1 d P B 1
H42 H 0.2827 0.7380 0.7234 0.046 Uiso 0.662(11) 1 calc PR B 1
C43 C 0.1971(9) 0.8094(10) 0.5909(10) 0.030(2) Uani 0.662(11) 1 d P B 1
H43 H 0.1463 0.7493 0.6045 0.036 Uiso 0.662(11) 1 calc PR B 1
C44 C 0.257(4) 0.934(4) 0.470(3) 0.10(2) Uani 0.338(11) 1 d P B 2
H44 H 0.2494 0.9723 0.3978 0.117 Uiso 0.338(11) 1 calc PR B 2
C45 C 0.2115(18) 0.8144(18) 0.5342(16) 0.031(5) Uani 0.338(11) 1 d P B 2
H45 H 0.1642 0.7783 0.5073 0.038 Uiso 0.338(11) 1 calc PR B 2
C46 C 0.2445(18) 0.7527(18) 0.6460(19) 0.034(5) Uani 0.338(11) 1 d P B 2
H46 H 0.2289 0.6758 0.6994 0.040 Uiso 0.338(11) 1 calc PR B 2
S1 S 0.2063(4) 0.9372(3) 0.4793(3) 0.0356(12) Uani 0.662(11) 1 d P B 1
N1 N 0.1400(3) 1.4877(3) -0.1010(3) 0.0226(9) Uani 1 1 d . . .
N2 N 0.3496(3) 1.1330(3) 0.3515(3) 0.0218(9) Uani 1 1 d . . .
S2 S 0.3223(16) 0.873(2) 0.6435(16) 0.253(15) Uani 0.338(11) 1 d P B 2
N3 N -0.0708(3) 1.6367(3) -0.2989(3) 0.0254(9) Uani 1 1 d . A .

loop_
_atom_site_aniso_label
_atom_site_aniso_U_11
_atom_site_aniso_U_22
_atom_site_aniso_U_33
_atom_site_aniso_U_23
_atom_site_aniso_U_13
_atom_site_aniso_U_12
O1 0.040(2) 0.030(2) 0.032(2) -0.0142(16) -0.0110(15) 0.0054(16)
O2 0.044(2) 0.030(2) 0.035(2) -0.0130(17) -0.0028(16) -0.0023(16)
O3 0.043(9) 0.019(4) 0.035(6) 0.002(4) 0.018(4) 0.003(5)
O4 0.042(9) 0.030(6) 0.029(5) -0.008(4) -0.019(6) -0.016(6)
O5 0.045(15) 0.025(9) 0.035(8) -0.011(6) -0.025(10) -0.012(9)
O6 0.06(3) 0.13(3) 0.13(3) 0.008(19) -0.003(17) 0.046(17)
O7 0.033(2) 0.0283(19) 0.035(2) -0.0045(15) -0.0126(15) -0.0120(16)
O8 0.042(2) 0.0283(19) 0.0254(19) -0.0009(15) -0.0180(15) -0.0089(15)
O9 0.048(2) 0.046(2) 0.037(2) -0.0287(18) -0.0051(17) -0.0021(17)
O10 0.0283(18) 0.0286(18) 0.0283(19) -0.0127(15) -0.0063(15) 0.0037(14)
C1 0.017(2) 0.026(3) 0.024(3) -0.011(2) -0.0016(19) -0.0047(19)
C2 0.024(3) 0.019(2) 0.020(3) -0.005(2) 0.0005(19) -0.009(2)
C3 0.026(3) 0.030(3) 0.021(3) -0.010(2) -0.002(2) -0.008(2)
C4 0.028(3) 0.024(3) 0.033(3) -0.015(2) -0.005(2) -0.005(2)
C5 0.029(3) 0.020(2) 0.024(3) -0.005(2) -0.009(2) -0.005(2)
C6 0.022(2) 0.021(2) 0.021(3) -0.007(2) -0.0049(19) -0.007(2)
C7 0.023(2) 0.021(3) 0.015(2) -0.0040(19) -0.0021(19) -0.0048(19)
C8 0.027(3) 0.024(3) 0.017(2) -0.008(2) 0.001(2) -0.006(2)
C9 0.031(3) 0.026(3) 0.027(3) -0.010(2) -0.005(2) -0.007(2)
C10 0.030(3) 0.022(3) 0.020(3) -0.007(2) 0.000(2) -0.004(2)
C11 0.039(3) 0.028(3) 0.029(3) -0.012(2) -0.004(2) 0.002(2)
C12 0.051(3) 0.026(3) 0.027(3) -0.010(2) -0.008(2) 0.007(2)
C13 0.041(3) 0.024(3) 0.031(3) -0.012(2) -0.019(2) 0.008(2)
C14 0.039(3) 0.040(3) 0.033(3) -0.018(2) -0.003(2) -0.005(2)
C15 0.014(13) 0.053(9) 0.060(10) -0.041(9) -0.031(10) 0.010(9)
C16 0.040(5) 0.022(4) 0.031(5) -0.001(4) -0.013(4) -0.008(4)
C17 0.012(15) 0.019(10) 0.001(8) 0.001(7) -0.012(9) 0.008(10)
C18 0.054(11) 0.021(8) 0.043(10) 0.014(7) 0.008(8) -0.012(7)
C19 0.048(3) 0.036(3) 0.030(3) -0.016(2) -0.016(2) 0.011(3)
C20 0.026(3) 0.032(3) 0.016(2) -0.010(2) -0.003(2) 0.004(2)
C21 0.027(3) 0.028(3) 0.017(2) -0.008(2) -0.005(2) 0.000(2)
C22 0.019(2) 0.043(3) 0.020(3) -0.014(2) -0.001(2) 0.001(2)
C23 0.0000(18) 0.0000(18) 0.0000(18) 0.0064(15) -0.0075(15) -0.0023(14)
C24 0.063(5) 0.048(4) 0.068(5) -0.016(4) 0.025(4) 0.000(3)
C25 0.046(4) 0.076(5) 0.067(5) -0.048(4) 0.016(3) -0.021(4)
C26 0.037(3) 0.059(4) 0.030(3) -0.017(3) -0.014(3) 0.017(3)
C27 0.021(2) 0.017(2) 0.021(3) -0.004(2) -0.0029(19) -0.0008(19)
C28 0.020(2) 0.016(2) 0.024(3) -0.007(2) -0.0060(19) 0.0014(19)
C29 0.029(3) 0.024(3) 0.025(3) -0.007(2) -0.005(2) -0.005(2)
C30 0.017(2) 0.020(2) 0.023(3) -0.010(2) -0.0029(19) 0.0013(18)
C31 0.026(3) 0.019(2) 0.026(3) -0.008(2) -0.006(2) -0.003(2)
C32 0.028(3) 0.022(3) 0.024(3) -0.008(2) -0.005(2) -0.006(2)
C33 0.032(3) 0.022(3) 0.025(3) -0.009(2) -0.007(2) 0.000(2)
C34 0.050(3) 0.034(3) 0.031(3) 0.000(2) -0.025(3) -0.012(2)
C35 0.033(3) 0.018(2) 0.024(3) -0.005(2) -0.005(2) -0.009(2)
C36 0.037(3) 0.042(3) 0.048(4) -0.024(3) -0.004(3) 0.008(3)
C37 0.027(3) 0.020(2) 0.024(3) -0.009(2) -0.007(2) -0.001(2)
C38 0.020(2) 0.019(2) 0.022(3) -0.008(2) -0.0042(19) -0.0002(19)
C39 0.016(2) 0.023(3) 0.025(3) -0.010(2) -0.0079(19) 0.0020(19)
C40 0.021(3) 0.017(2) 0.030(3) -0.009(2) -0.005(2) -0.004(2)
C41 0.015(5) 0.000(3) 0.011(4) 0.011(3) -0.001(3) -0.010(3)
C42 0.060(9) 0.000(5) 0.030(7) 0.015(5) 0.031(6) -0.014(5)
C43 0.039(6) 0.029(6) 0.028(7) -0.006(6) -0.011(6) -0.022(5)
C44 0.09(3) 0.11(3) 0.07(2) 0.004(16) 0.02(2) -0.04(2)
C45 0.051(12) 0.034(12) 0.014(11) -0.007(10) -0.007(10) -0.018(8)
C46 0.019(10) 0.002(10) 0.058(15) 0.010(10) 0.006(9) -0.004(8)
S1 0.053(3) 0.0307(16) 0.0274(16) -0.0049(12) -0.0115(15) -0.0231(14)
N1 0.022(2) 0.026(2) 0.020(2) -0.0066(17) -0.0046(16) -0.0030(17)
N2 0.022(2) 0.021(2) 0.021(2) -0.0076(17) -0.0058(16) 0.0025(16)
S2 0.165(19) 0.43(4) 0.23(2) -0.26(3) -0.089(15) 0.15(2)
N3 0.026(2) 0.030(2) 0.026(2) -0.0182(19) 0.0049(18) -0.0066(18)

loop_
_atom_type_symbol
_atom_type_description
_atom_type_scat_dispersion_real
_atom_type_scat_dispersion_imag
_atom_type_scat_source
C C 0.0033 0.0016 'International Tables Vol C Tables 4.2.6.8 and 6.1.1.4'
H H 0.0000 0.0000 'International Tables Vol C Tables 4.2.6.8 and 6.1.1.4'
N N 0.0061 0.0033 'International Tables Vol C Tables 4.2.6.8 and 6.1.1.4'
O O 0.0106 0.0060 'International Tables Vol C Tables 4.2.6.8 and 6.1.1.4'
S S 0.1246 0.1234 'International Tables Vol C Tables 4.2.6.8 and 6.1.1.4'

loop_
_geom_angle_atom_site_label_1
_geom_angle_atom_site_label_2
_geom_angle_atom_site_label_3
_geom_angle
C13 O2 C14 116.1(4)
C15 O4 C16 112.6(10)
C17 O6 C18 105(3)
C33 O8 C34 114.9(3)
C35 O10 C36 114.9(4)
C2 C1 C6 121.3(4)
C2 C1 H1 119.4
C6 C1 H1 119.4
C1 C2 C3 119.4(4)
C1 C2 C7 119.6(4)
C3 C2 C7 120.9(4)
C2 C3 C4 119.4(4)
C2 C3 H3 120.3
C4 C3 H3 120.3
C5 C4 C3 120.6(4)
C5 C4 H4 119.7
C3 C4 H4 119.7
C4 C5 C6 120.6(4)
C4 C5 H5 119.7
C6 C5 H5 119.7
C5 C6 C1 118.6(4)
C5 C6 C27 121.2(4)
C1 C6 C27 120.2(4)
N1 C7 C8 123.3(4)
N1 C7 C2 115.0(4)
C8 C7 C2 121.7(4)
C10 C8 C7 115.7(4)
C10 C8 C9 119.6(4)
C7 C8 C9 124.7(4)
C8 C9 H9 109.5
C8 C9 H9A 109.5
H9 C9 H9A 109.5
C8 C9 H9B 109.5
H9 C9 H9B 109.5
H9A C9 H9B 109.5
C20 C10 C8 121.7(4)
C20 C10 C11 112.2(4)
C8 C10 C11 126.0(4)
C10 C11 C12 105.3(4)
C10 C11 H11 110.7
C12 C11 H11 110.7
C10 C11 H11A 110.7
C12 C11 H11A 110.7
H11 C11 H11A 108.8
C17 C12 C13 103.9(9)
C17 C12 C11 125.6(11)
C13 C12 C11 107.3(4)
C17 C12 C19 101.7(10)
C13 C12 C19 113.3(4)
C11 C12 C19 105.3(4)
C17 C12 C15 23.4(7)
C13 C12 C15 110.6(7)
C11 C12 C15 102.7(7)
C19 C12 C15 116.6(6)
O1 C13 O2 124.4(5)
O1 C13 C12 124.6(5)
O2 C13 C12 110.8(4)
O2 C14 H14 109.5
O2 C14 H14A 109.5
H14 C14 H14A 109.5
O2 C14 H14B 109.5
H14 C14 H14B 109.5
H14A C14 H14B 109.5
O3 C15 O4 126.6(17)
O3 C15 C12 131.4(16)
O4 C15 C12 101.9(12)
O5 C17 O6 124(3)
O5 C17 C12 126.9(17)
O6 C17 C12 108(3)
O6 C18 H18 109.5
O6 C18 H18A 109.5
H18 C18 H18A 109.5
O6 C18 H18B 109.5
H18 C18 H18B 109.5
H18A C18 H18B 109.5
C20 C19 C12 105.0(4)
C20 C19 H19 110.7
C12 C19 H19 110.7
C20 C19 H19A 110.7
C12 C19 H19A 110.7
H19 C19 H19A 108.8
C21 C20 C10 118.0(4)
C21 C20 C19 131.6(4)
C10 C20 C19 110.4(4)
N1 C21 C20 121.4(4)
N1 C21 C22 114.2(4)
C20 C21 C22 124.4(4)
N3 C22 C21 120.2(4)
N3 C22 C23 117.5(4)
C21 C22 C23 122.2(4)
C24 C23 C22 117.0(4)
C24 C23 H23 121.5
C22 C23 H23 121.5
C23 C24 C25 122.4(6)
C23 C24 H24 118.8
C25 C24 H24 118.8
C26 C25 C24 121.9(7)
C26 C25 H25 119.1
C24 C25 H25 119.1
N3 C26 C25 127.3(5)
N3 C26 H26 116.3
C25 C26 H26 116.3
N2 C27 C28 123.8(4)
N2 C27 C6 114.0(4)
C28 C27 C6 122.2(4)
C30 C28 C27 115.8(4)
C30 C28 C29 120.6(4)
C27 C28 C29 123.5(4)
C28 C29 H29 109.5
C28 C29 H29A 109.5
H29 C29 H29A 109.5
C28 C29 H29B 109.5
H29 C29 H29B 109.5
H29A C29 H29B 109.5
C38 C30 C28 121.5(4)
C38 C30 C31 111.3(4)
C28 C30 C31 127.2(4)
C30 C31 C32 104.7(3)
C30 C31 H31 110.8
C32 C31 H31 110.8
C30 C31 H31A 110.8
C32 C31 H31A 110.8
H31 C31 H31A 108.9
C35 C32 C33 106.5(4)
C35 C32 C31 110.5(4)
C33 C32 C31 111.4(4)
C35 C32 C37 109.4(4)
C33 C32 C37 113.3(3)
C31 C32 C37 105.8(3)
O7 C33 O8 123.9(4)
O7 C33 C32 124.5(4)
O8 C33 C32 111.5(4)
O8 C34 H34 109.5
O8 C34 H34A 109.5
H34 C34 H34A 109.5
O8 C34 H34B 109.5
H34 C34 H34B 109.5
H34A C34 H34B 109.5
O9 C35 O10 123.8(4)
O9 C35 C32 125.7(4)
O10 C35 C32 110.5(4)
O10 C36 H36 109.5
O10 C36 H36A 109.5
H36 C36 H36A 109.5
O10 C36 H36B 109.5
H36 C36 H36B 109.5
H36A C36 H36B 109.5
C38 C37 C32 103.8(3)
C38 C37 H37 111.0
C32 C37 H37 111.0
C38 C37 H37A 111.0
C32 C37 H37A 111.0
H37 C37 H37A 109.0
C30 C38 C39 118.5(4)
C30 C38 C37 111.6(4)
C39 C38 C37 129.9(4)
N2 C39 C38 121.4(4)
N2 C39 C40 115.3(4)
C38 C39 C40 123.3(4)
C41 C40 C44 119.5(18)
C41 C40 C39 125.6(6)
C44 C40 C39 113.5(18)
C41 C40 S1 115.6(5)
C44 C40 S1 18.4(18)
C39 C40 S1 118.6(4)
C41 C40 S2 15.1(10)
C44 C40 S2 104.7(19)
C39 C40 S2 140.7(9)
S1 C40 S2 100.6(8)
C40 C41 C42 107.6(9)
C40 C41 H41 126.2
C42 C41 H41 126.2
C43 C42 C41 112.9(9)
C43 C42 H42 123.6
C41 C42 H42 123.6
C42 C43 S1 111.1(7)
C42 C43 H43 124.4
S1 C43 H43 124.4
C40 C44 C45 116(3)
C40 C44 H44 122.0
C45 C44 H44 122.0
C44 C45 C46 117(2)
C44 C45 H45 121.7
C46 C45 H45 121.7
C45 C46 S2 97.1(14)
C45 C46 H46 131.5
S2 C46 H46 131.5
C43 S1 C40 92.5(4)
C7 N1 C21 119.8(4)
C27 N2 C39 119.0(4)
C40 S2 C46 104.9(13)
C26 N3 C22 113.7(4)

loop_
_geom_bond_atom_site_label_1
_geom_bond_atom_site_label_2
_geom_bond_distance
O1 C13 1.205(5)
O2 C13 1.337(6)
O2 C14 1.452(6)
O3 C15 1.06(3)
O4 C15 1.36(2)
O4 C16 1.452(19)
O5 C17 1.26(4)
O6 C17 1.41(6)
O6 C18 1.49(4)
O7 C33 1.203(5)
O8 C33 1.343(5)
O8 C34 1.445(5)
O9 C35 1.197(5)
O10 C35 1.350(5)
O10 C36 1.446(5)
C1 C2 1.386(6)
C1 C6 1.396(6)
C1 H1 0.9500
C2 C3 1.392(6)
C2 C7 1.502(6)
C3 C4 1.396(6)
C3 H3 0.9500
C4 C5 1.377(6)
C4 H4 0.9500
C5 C6 1.387(6)
C5 H5 0.9500
C6 C27 1.493(6)
C7 N1 1.343(5)
C7 C8 1.400(6)
C8 C10 1.399(6)
C8 C9 1.510(6)
C9 H9 0.9800
C9 H9A 0.9800
C9 H9B 0.9800
C10 C20 1.395(6)
C10 C11 1.487(6)
C11 C12 1.554(7)
C11 H11 0.9900
C11 H11A 0.9900
C12 C17 1.48(2)
C12 C13 1.511(7)
C12 C19 1.571(7)
C12 C15 1.64(2)
C14 H14 0.9800
C14 H14A 0.9800
C14 H14B 0.9800
C16 H16 0.9800
C16 H16A 0.9800
C16 H16B 0.9800
C18 H18 0.9800
C18 H18A 0.9800
C18 H18B 0.9800
C19 C20 1.511(6)
C19 H19 0.9900
C19 H19A 0.9900
C20 C21 1.389(6)
C21 N1 1.347(5)
C21 C22 1.484(6)
C22 N3 1.448(6)
C22 C23 1.491(6)
C23 C24 1.284(8)
C23 H23 0.9500
C24 C25 1.289(9)
C24 H24 0.9500
C25 C26 1.286(8)
C25 H25 0.9500
C26 N3 1.285(7)
C26 H26 0.9500
C27 N2 1.346(5)
C27 C28 1.408(6)
C28 C30 1.394(6)
C28 C29 1.507(6)
C29 H29 0.9800
C29 H29A 0.9800
C29 H29B 0.9800
C30 C38 1.394(6)
C30 C31 1.496(6)
C31 C32 1.553(6)
C31 H31 0.9900
C31 H31A 0.9900
C32 C35 1.522(7)
C32 C33 1.529(6)
C32 C37 1.570(6)
C34 H34 0.9800
C34 H34A 0.9800
C34 H34B 0.9800
C36 H36 0.9800
C36 H36A 0.9800
C36 H36B 0.9800
C37 C38 1.503(6)
C37 H37 0.9900
C37 H37A 0.9900
C38 C39 1.396(6)
C39 N2 1.354(5)
C39 C40 1.468(6)
C40 C41 1.331(11)
C40 C44 1.38(4)
C40 S1 1.705(5)
C40 S2 1.72(2)
C41 C42 1.525(16)
C41 H41 0.9500
C42 C43 1.363(17)
C42 H42 0.9500
C43 S1 1.703(13)
C43 H43 0.9500
C44 C45 1.48(4)
C44 H44 0.9500
C45 C46 1.53(3)
C45 H45 0.9500
C46 S2 1.80(3)
C46 H46 0.9500
